data_4021665
loop_
_publ_author_name
'Norio Sakai'
'Kimiyoshi Annaka'
'Takeo Konakahara'

_publ_section_title
;
 Direct Synthesis of Polysubstituted Quinoline Derivatives by
 InBr~3~-Promoted Dimerization of 2-Ethynylaniline Derivatives
;
_journal_name_full 'Journal of Organic Chemistry'
_journal_page_first 3653
_journal_page_last 3655
_journal_paper_doi 10.1021/jo060245f
_journal_volume 71
_journal_year 2006
_chemical_formula_sum 'C16 H14 N2'
_chemical_formula_weight 234.29
_chemical_name_systematic
; 
 ? 
;
_space_group_IT_number 61
_space_group_name_Hall '-P 2ac 2ab'
_space_group_name_H-M_alt 'P b c a'
_symmetry_cell_setting orthorhombic
_symmetry_space_group_name_Hall '-P 2ac 2ab'
_symmetry_space_group_name_H-M 'P b c a'
_atom_sites_solution_hydrogens geom
_atom_sites_solution_primary direct
_atom_sites_solution_secondary difmap
_audit_creation_method SHELXL-97
_cell_angle_alpha 90.00
_cell_angle_beta 90.00
_cell_angle_gamma 90.00
_cell_formula_units_Z 8
_cell_length_a 9.7558(9)
_cell_length_b 9.0365(9)
_cell_length_c 26.814(3)
_cell_measurement_temperature 273(2)
_cell_volume 2363.8(4)
_computing_structure_refinement 'SHELXL-97 (Sheldrick, 1997)'
_computing_structure_solution 'SHELXS-97 (Sheldrick, 1990)'
_diffrn_ambient_temperature 273(2)
_diffrn_measured_fraction_theta_full 0.941
_diffrn_measured_fraction_theta_max 0.941
_diffrn_radiation_monochromator graphite
_diffrn_radiation_source 'fine-focus sealed tube'
_diffrn_radiation_type MoK\a
_diffrn_radiation_wavelength 0.71073
_diffrn_reflns_av_R_equivalents 0.0300
_diffrn_reflns_av_sigmaI/netI 0.0281
_diffrn_reflns_limit_h_max 9
_diffrn_reflns_limit_h_min -12
_diffrn_reflns_limit_k_max 12
_diffrn_reflns_limit_k_min -11
_diffrn_reflns_limit_l_max 34
_diffrn_reflns_limit_l_min -35
_diffrn_reflns_number 12610
_diffrn_reflns_theta_full 28.30
_diffrn_reflns_theta_max 28.30
_diffrn_reflns_theta_min 1.52
_exptl_absorpt_coefficient_mu 0.069
_exptl_crystal_density_diffrn 1.152
_exptl_crystal_density_method 'not measured'
_exptl_crystal_F_000 868
_refine_diff_density_max 0.430
_refine_diff_density_min -0.383
_refine_diff_density_rms 0.070
_refine_ls_extinction_method none
_refine_ls_goodness_of_fit_ref 1.146
_refine_ls_hydrogen_treatment mixed
_refine_ls_matrix_type full
_refine_ls_number_parameters 164
_refine_ls_number_reflns 2763
_refine_ls_number_restraints 0
_refine_ls_restrained_S_all 1.146
_refine_ls_R_factor_all 0.0623
_refine_ls_R_factor_gt 0.0526
_refine_ls_shift/su_max 0.021
_refine_ls_shift/su_mean 0.004
_refine_ls_structure_factor_coef Fsqd
_refine_ls_weighting_details 'calc w=1/[\s^2^(Fo^2^)+(0.0768P)^2^+2.0400P] where P=(Fo^2^+2Fc^2^)/3'
_refine_ls_weighting_scheme calc
_refine_ls_wR_factor_gt 0.1422
_refine_ls_wR_factor_ref 0.1714
_reflns_number_gt 2377
_reflns_number_total 2763
_reflns_threshold_expression >2sigma(I)
_cod_data_source_file jo060245fsi20060206_095028.cif
_cod_database_code 4021665

loop_
_symmetry_equiv_pos_as_xyz
'x, y, z'
'-x+1/2, -y, z+1/2'
'-x, y+1/2, -z+1/2'
'x+1/2, -y+1/2, -z'
'-x, -y, -z'
'x-1/2, y, -z-1/2'
'x, -y-1/2, z-1/2'
'-x-1/2, y-1/2, z'

loop_
_atom_site_label
_atom_site_type_symbol
_atom_site_fract_x
_atom_site_fract_y
_atom_site_fract_z
_atom_site_U_iso_or_equiv
_atom_site_adp_type
_atom_site_occupancy
_atom_site_symmetry_multiplicity
_atom_site_calc_flag
_atom_site_refinement_flags
N2 N 0.97886(15) 0.13690(17) 0.39181(5) 0.0189(3) Uani 1 1 d .
N1 N 1.19578(17) -0.0580(2) 0.39959(6) 0.0263(4) Uani 1 1 d .
H1A H 1.2671 -0.0963 0.4134 0.032 Uiso 1 1 calc R
H1B H 1.1450 0.0023 0.4161 0.032 Uiso 1 1 calc R
C1 C 0.73898(18) 0.20215(19) 0.40831(6) 0.0194(4) Uani 1 1 d .
C2 C 0.69662(18) 0.1037(2) 0.36958(6) 0.0190(4) Uani 1 1 d .
C3 C 0.88182(18) 0.2140(2) 0.41796(6) 0.0194(4) Uani 1 1 d .
C4 C 0.79618(18) 0.0302(2) 0.34368(7) 0.0199(4) Uani 1 1 d .
H4 H 0.7711 -0.0328 0.3178 0.024 Uiso 1 1 calc R
C5 C 1.04079(18) -0.04148(19) 0.32808(7) 0.0181(4) Uani 1 1 d .
C6 C 0.64680(19) 0.2868(2) 0.43768(7) 0.0219(4) Uani 1 1 d .
H6 H 0.5531 0.2812 0.4316 0.026 Uiso 1 1 calc R
C7 C 0.92718(19) 0.3062(2) 0.45718(7) 0.0224(4) Uani 1 1 d .
H7 H 1.0204 0.3127 0.4642 0.027 Uiso 1 1 calc R
C8 C 1.01331(18) -0.0869(2) 0.27911(7) 0.0211(4) Uani 1 1 d .
H8 H 0.9356 -0.0504 0.2632 0.025 Uiso 1 1 calc R
C9 C 1.16291(18) -0.0934(2) 0.35092(7) 0.0206(4) Uani 1 1 d .
C10 C 0.93759(18) 0.04826(19) 0.35548(6) 0.0181(4) Uani 1 1 d .
C11 C 1.21485(19) -0.2378(2) 0.27705(7) 0.0235(4) Uani 1 1 d .
H11 H 1.2713 -0.3048 0.2606 0.028 Uiso 1 1 calc R
C12 C 0.8360(2) 0.3858(2) 0.48499(7) 0.0253(4) Uani 1 1 d .
H12 H 0.8672 0.4462 0.5107 0.030 Uiso 1 1 calc R
C13 C 0.54746(18) 0.0787(2) 0.35839(7) 0.0225(4) Uani 1 1 d .
H13A H 0.5378 -0.0061 0.3371 0.034 Uiso 1 1 calc R
H13B H 0.5106 0.1642 0.3420 0.034 Uiso 1 1 calc R
H13C H 0.4987 0.0619 0.3890 0.034 Uiso 1 1 calc R
C14 C 1.09760(19) -0.1840(2) 0.25346(7) 0.0231(4) Uani 1 1 d .
H14 H 1.0763 -0.2129 0.2211 0.028 Uiso 1 1 calc R
C15 C 1.24731(19) -0.1922(2) 0.32448(7) 0.0230(4) Uani 1 1 d .
H15 H 1.3269 -0.2275 0.3394 0.028 Uiso 1 1 calc R
C16 C 0.6946(2) 0.3765(2) 0.47483(7) 0.0235(4) Uani 1 1 d .
H16 H 0.6331 0.4320 0.4936 0.028 Uiso 1 1 calc R

loop_
_atom_site_aniso_label
_atom_site_aniso_U_11
_atom_site_aniso_U_22
_atom_site_aniso_U_33
_atom_site_aniso_U_23
_atom_site_aniso_U_13
_atom_site_aniso_U_12
N2 0.0181(7) 0.0180(7) 0.0206(7) 0.0024(6) -0.0001(6) -0.0008(6)
N1 0.0189(8) 0.0358(10) 0.0243(8) -0.0028(7) -0.0047(6) 0.0059(7)
C1 0.0186(8) 0.0202(9) 0.0195(8) 0.0050(7) 0.0011(7) 0.0006(7)
C2 0.0167(8) 0.0198(9) 0.0203(8) 0.0057(7) -0.0017(6) 0.0003(6)
C3 0.0190(8) 0.0198(9) 0.0194(8) 0.0040(7) 0.0004(6) -0.0006(7)
C4 0.0195(8) 0.0207(9) 0.0195(8) 0.0013(7) -0.0027(7) -0.0011(7)
C5 0.0165(8) 0.0156(8) 0.0223(8) 0.0012(6) 0.0010(6) -0.0020(6)
C6 0.0189(8) 0.0245(9) 0.0223(9) 0.0045(7) 0.0028(7) 0.0021(7)
C7 0.0210(9) 0.0246(9) 0.0217(9) 0.0018(7) -0.0008(7) -0.0022(7)
C8 0.0187(8) 0.0225(9) 0.0220(9) 0.0022(7) -0.0010(7) -0.0014(7)
C9 0.0167(8) 0.0238(9) 0.0214(8) 0.0021(7) 0.0000(7) -0.0030(7)
C10 0.0171(8) 0.0181(8) 0.0191(8) 0.0034(6) -0.0001(6) -0.0002(6)
C11 0.0210(9) 0.0188(9) 0.0308(10) -0.0004(7) 0.0075(7) -0.0001(7)
C12 0.0305(10) 0.0245(10) 0.0209(9) -0.0014(7) 0.0014(8) -0.0029(8)
C13 0.0169(9) 0.0220(9) 0.0286(9) 0.0000(7) -0.0025(7) 0.0002(7)
C14 0.0231(9) 0.0242(9) 0.0220(8) -0.0010(7) 0.0019(7) -0.0021(7)
C15 0.0149(8) 0.0253(10) 0.0287(9) 0.0031(7) 0.0000(7) -0.0001(7)
C16 0.0263(10) 0.0223(9) 0.0218(9) 0.0010(7) 0.0050(7) 0.0033(7)

loop_
_atom_type_symbol
_atom_type_description
_atom_type_scat_dispersion_real
_atom_type_scat_dispersion_imag
_atom_type_scat_source
C C 0.0033 0.0016 'International Tables Vol C Tables 4.2.6.8 and 6.1.1.4'
H H 0.0000 0.0000 'International Tables Vol C Tables 4.2.6.8 and 6.1.1.4'
N N 0.0061 0.0033 'International Tables Vol C Tables 4.2.6.8 and 6.1.1.4'

loop_
_geom_angle_atom_site_label_1
_geom_angle_atom_site_label_2
_geom_angle_atom_site_label_3
_geom_angle
C10 N2 C3 118.33(15)
C6 C1 C3 118.66(17)
C6 C1 C2 123.77(17)
C3 C1 C2 117.57(16)
C4 C2 C1 117.80(16)
C4 C2 C13 120.92(17)
C1 C2 C13 121.26(16)
N2 C3 C7 117.70(16)
N2 C3 C1 123.12(16)
C7 C3 C1 119.15(17)
C2 C4 C10 121.34(17)
C8 C5 C9 117.92(16)
C8 C5 C10 119.54(16)
C9 C5 C10 122.36(16)
C16 C6 C1 120.55(17)
C12 C7 C3 120.85(18)
C14 C8 C5 122.47(17)
N1 C9 C15 119.16(16)
N1 C9 C5 121.74(17)
C15 C9 C5 118.93(16)
N2 C10 C4 121.81(16)
N2 C10 C5 119.18(15)
C4 C10 C5 118.91(16)
C15 C11 C14 120.31(17)
C7 C12 C16 120.07(18)
C8 C14 C11 118.84(17)
C11 C15 C9 121.46(17)
C6 C16 C12 120.70(17)

loop_
_geom_bond_atom_site_label_1
_geom_bond_atom_site_label_2
_geom_bond_distance
N2 C10 1.324(2)
N2 C3 1.369(2)
N1 C9 1.381(2)
C1 C6 1.419(2)
C1 C3 1.421(2)
C1 C2 1.429(2)
C2 C4 1.366(3)
C2 C13 1.503(2)
C3 C7 1.413(3)
C4 C10 1.425(2)
C5 C8 1.402(2)
C5 C9 1.419(2)
C5 C10 1.487(2)
C6 C16 1.366(3)
C7 C12 1.366(3)
C8 C14 1.386(3)
C9 C15 1.407(3)
C11 C15 1.374(3)
C11 C14 1.394(3)
C12 C16 1.408(3)

loop_
_cod_related_entry_id
_cod_related_entry_database
_cod_related_entry_code
1 ChemSpider 212396
